data_4039011
loop_
_publ_author_name
'N\'eron, S\'ebastien'
'Morency, Mathieu'
'Malveau, C\'edric'
'Maris, Thierry'
'Iftimie, Radu'
'Wuest, James D.'

_publ_section_title
;
 Diphenoquinhydrones and Related Hydrogen-Bonded Charge-Transfer Complexes
;
_journal_name_full 'The Journal of organic chemistry'
_journal_page_first 15796
_journal_page_last 15805
_journal_paper_doi 10.1021/acs.joc.2c01805
_journal_volume 87
_journal_year 2022
_chemical_formula_moiety 'C12 H6 Cl4 O2, C16 H16 O2'
_chemical_formula_sum 'C28 H22 Cl4 O4'
_chemical_formula_weight 564.25
_chemical_name_systematic
;
3,3',5,5'-tetramethyl[1,1'-bi(cyclohexa-2,5-dien-1-ylidene)]-
4,4'-dione 3,3',5,5'-tetrachloro[1,1'-biphenyl]-4,4'-diol
;
_space_group_crystal_system triclinic
_space_group_IT_number 2
_space_group_name_Hall '-P 1'
_space_group_name_H-M_alt 'P -1'
_atom_sites_solution_hydrogens geom
_atom_sites_solution_primary dual
_audit_creation_date 2021-02-28
_audit_creation_method
;
Olex2 1.3
(compiled 2020.11.12 svn.r5f609507 for OlexSys, GUI svn.r6272)
;
_cell_angle_alpha 97.989(4)
_cell_angle_beta 102.763(5)
_cell_angle_gamma 115.573(5)
_cell_formula_units_Z 1
_cell_length_a 7.7126(6)
_cell_length_b 8.7927(7)
_cell_length_c 10.3190(8)
_cell_measurement_reflns_used 2896
_cell_measurement_temperature 100
_cell_measurement_theta_max 69.954
_cell_measurement_theta_min 4.559
_cell_volume 593.39(9)
_computing_cell_refinement
;
SAINT (2020) V8.40B; Integration Software for Single Crystal Data.
Bruker AXS Inc., Madison, WI 53719-1173.
;
_computing_data_collection
;
APEX 3 (2019) Bruker AXS Inc., Madison, WI 53719-1173.
;
_computing_data_reduction
;
SAINT (2020) V8.40B; Integration Software for Single Crystal Data.
Bruker AXS Inc., Madison, WI 53719-1173.
;
_computing_molecular_graphics 'Olex2 1.3 (Dolomanov et al., 2009)'
_computing_publication_material 'Olex2 1.3 (Dolomanov et al., 2009)'
_computing_structure_refinement 'XL (Sheldrick, 2015)'
_computing_structure_solution 'XT (Sheldrick, 2015)'
_diffrn_ambient_temperature 100
_diffrn_detector 'CCD area detector'
_diffrn_detector_area_resol_mean 8.3
_diffrn_detector_type 'Bruker APEX2 CCD'
_diffrn_measured_fraction_theta_full 0.977
_diffrn_measured_fraction_theta_max 0.971
_diffrn_measurement_device 'three-circle diffractometer'
_diffrn_measurement_device_type 'Bruker Smart APEX'
_diffrn_measurement_method '\w scans'
_diffrn_radiation_collimation 'Focusing mirrors'
_diffrn_radiation_monochromator 'Quazar MX Mirror Optics'
_diffrn_radiation_probe x-ray
_diffrn_radiation_type 'Cu K\a'
_diffrn_radiation_wavelength 1.54178
_diffrn_reflns_av_R_equivalents 0.0637
_diffrn_reflns_av_unetI/netI 0.0445
_diffrn_reflns_Laue_measured_fraction_full 0.977
_diffrn_reflns_Laue_measured_fraction_max 0.971
_diffrn_reflns_limit_h_max 9
_diffrn_reflns_limit_h_min -9
_diffrn_reflns_limit_k_max 10
_diffrn_reflns_limit_k_min -10
_diffrn_reflns_limit_l_max 12
_diffrn_reflns_limit_l_min -12
_diffrn_reflns_number 11114
_diffrn_reflns_point_group_measured_fraction_full 0.977
_diffrn_reflns_point_group_measured_fraction_max 0.971
_diffrn_reflns_theta_full 67.679
_diffrn_reflns_theta_max 70.153
_diffrn_reflns_theta_min 4.558
_diffrn_source 'Microfocus Source'
_diffrn_source_current 0.65
_diffrn_source_target Cu
_diffrn_source_type 'Incoatec I\mS High Brilliance Microsource'
_diffrn_source_voltage 44.8
_exptl_absorpt_coefficient_mu 4.838
_exptl_absorpt_correction_T_max 0.1349
_exptl_absorpt_correction_T_min 0.0292
_exptl_absorpt_correction_type multi-scan
_exptl_absorpt_process_details
;
SADABS-2016/2 (Bruker,2016/2) was used for absorption correction.
wR2(int) was 0.1611 before and 0.0743 after correction.
The Ratio of minimum to maximum transmission is 0.2165.
The \l/2 correction factor is Not present.
;
_exptl_crystal_colour 'clear light brown'
_exptl_crystal_colour_lustre clear
_exptl_crystal_colour_modifier light
_exptl_crystal_colour_primary brown
_exptl_crystal_density_diffrn 1.579
_exptl_crystal_description Needle
_exptl_crystal_F_000 290
_exptl_crystal_recrystallization_method 'crystallised from ET2O/Toluene'
_exptl_crystal_size_max 0.28
_exptl_crystal_size_mid 0.12
_exptl_crystal_size_min 0.04
_refine_diff_density_max 1.909
_refine_diff_density_min -0.510
_refine_diff_density_rms 0.253
_refine_ls_extinction_coef .
_refine_ls_extinction_method none
_refine_ls_goodness_of_fit_ref 1.069
_refine_ls_hydrogen_treatment constr
_refine_ls_matrix_type full
_refine_ls_number_parameters 166
_refine_ls_number_reflns 2200
_refine_ls_number_restraints 0
_refine_ls_restrained_S_all 1.069
_refine_ls_R_factor_all 0.1087
_refine_ls_R_factor_gt 0.0960
_refine_ls_shift/su_max 0.000
_refine_ls_shift/su_mean 0.000
_refine_ls_structure_factor_coef Fsqd
_refine_ls_weighting_details
;
w=1/[\s^2^(Fo^2^)+(0.1903P)^2^] where P=(Fo^2^+2Fc^2^)/3
;
_refine_ls_weighting_scheme calc
_refine_ls_wR_factor_gt 0.2257
_refine_ls_wR_factor_ref 0.2428
_reflns_Friedel_coverage 0.000
_reflns_Friedel_fraction_full .
_reflns_Friedel_fraction_max .
_reflns_number_gt 1762
_reflns_number_total 2200
_reflns_threshold_expression 'I > 2\s(I)'
_cod_data_source_file 2_3c_4d.cif
_cod_data_source_block jw23842
_cod_original_cell_volume 593.39(8)
_cod_database_code 4039011

loop_
_space_group_symop_id
_space_group_symop_operation_xyz
1 'x, y, z'
2 '-x, -y, -z'

loop_
_atom_site_label
_atom_site_type_symbol
_atom_site_fract_x
_atom_site_fract_y
_atom_site_fract_z
_atom_site_U_iso_or_equiv
_atom_site_adp_type
_atom_site_occupancy
_atom_site_site_symmetry_order
_atom_site_calc_flag
_atom_site_refinement_flags_posn
_atom_site_refinement_flags_adp
_atom_site_refinement_flags_occupancy
_atom_site_disorder_assembly
_atom_site_disorder_group
Cl1A Cl 0.61888(14) 0.08216(11) 0.18734(10) 0.0391(4) Uani 1 1 d . . . . .
Cl2A Cl 1.00178(13) 0.77720(11) 0.41220(9) 0.0382(4) Uani 1 1 d . . . . .
O1A O 0.7282(4) 0.3945(4) 0.3871(3) 0.0351(6) Uani 1 1 d . . . . .
H1A H 0.773073 0.484290 0.448411 0.053 Uiso 1 1 calc R U . . .
C1A C 0.8122(5) 0.4319(5) 0.2870(4) 0.0300(8) Uani 1 1 d . . . . .
C2A C 0.7677(5) 0.2924(5) 0.1788(4) 0.0309(8) Uani 1 1 d . . . . .
C3A C 0.8395(5) 0.3172(5) 0.0677(4) 0.0311(8) Uani 1 1 d . . . . .
H3A H 0.805731 0.220797 -0.002337 0.037 Uiso 1 1 calc R U . . .
C4A C 0.9621(5) 0.4855(5) 0.0597(4) 0.0294(8) Uani 1 1 d . . . . .
C5A C 1.0127(5) 0.6268(5) 0.1691(4) 0.0306(8) Uani 1 1 d . . . . .
H5A H 1.097141 0.740023 0.167567 0.037 Uiso 1 1 calc R U . . .
C6A C 0.9384(5) 0.5999(5) 0.2798(4) 0.0297(7) Uani 1 1 d . . . . .
O1B O 0.7589(4) 0.5982(4) 0.6177(3) 0.0347(6) Uani 1 1 d . . . . .
C1B C 0.6843(5) 0.5684(5) 0.7140(4) 0.0301(8) Uani 1 1 d . . . . .
C2B C 0.7303(5) 0.7161(5) 0.8254(4) 0.0300(8) Uani 1 1 d . . . . .
C3B C 0.6589(5) 0.6874(5) 0.9332(4) 0.0309(8) Uani 1 1 d . . . . .
H3B H 0.691308 0.783059 1.003539 0.037 Uiso 1 1 calc R U . . .
C4B C 0.5343(5) 0.5137(5) 0.9431(4) 0.0297(8) Uani 1 1 d . . . . .
C5B C 0.4834(5) 0.3710(5) 0.8296(4) 0.0301(8) Uani 1 1 d . . . . .
H5B H 0.398536 0.257968 0.831380 0.036 Uiso 1 1 calc R U . . .
C6B C 0.5531(5) 0.3926(5) 0.7189(4) 0.0304(8) Uani 1 1 d . . . . .
C7B C 0.8592(5) 0.9036(4) 0.8107(3) 0.0215(7) Uani 1 1 d . . . . .
H7BA H 0.988364 0.918194 0.806391 0.032 Uiso 1 1 calc R U . . .
H7BB H 0.878809 0.989519 0.888825 0.032 Uiso 1 1 calc R U . . .
H7BC H 0.789541 0.918114 0.727900 0.032 Uiso 1 1 calc R U . . .
C8B C 0.4944(4) 0.2351(4) 0.5961(3) 0.0228(7) Uani 1 1 d . . . . .
H8BA H 0.420873 0.245795 0.512919 0.034 Uiso 1 1 calc R U . . .
H8BB H 0.411335 0.127528 0.614542 0.034 Uiso 1 1 calc R U . . .
H8BC H 0.615103 0.235260 0.585572 0.034 Uiso 1 1 calc R U . . .

loop_
_atom_site_aniso_label
_atom_site_aniso_U_11
_atom_site_aniso_U_22
_atom_site_aniso_U_33
_atom_site_aniso_U_23
_atom_site_aniso_U_13
_atom_site_aniso_U_12
Cl1A 0.0310(6) 0.0415(6) 0.0451(6) 0.0113(4) 0.0095(4) 0.0188(4)
Cl2A 0.0280(6) 0.0432(6) 0.0397(6) 0.0070(4) 0.0063(4) 0.0173(4)
O1A 0.0263(14) 0.0413(13) 0.0381(14) 0.0090(11) 0.0078(11) 0.0182(11)
C1A 0.0176(18) 0.0381(18) 0.0359(18) 0.0120(14) 0.0034(14) 0.0164(15)
C2A 0.0184(18) 0.0374(17) 0.0381(18) 0.0110(14) 0.0038(14) 0.0164(14)
C3A 0.0171(17) 0.0357(17) 0.0367(19) 0.0056(13) 0.0017(13) 0.0138(14)
C4A 0.0166(17) 0.0394(18) 0.0345(19) 0.0101(14) 0.0022(13) 0.0181(14)
C5A 0.0183(17) 0.0353(16) 0.0360(18) 0.0080(14) 0.0023(13) 0.0143(13)
C6A 0.0176(17) 0.0389(17) 0.0307(17) 0.0056(13) 0.0005(13) 0.0162(14)
O1B 0.0252(14) 0.0440(14) 0.0362(14) 0.0099(11) 0.0070(10) 0.0191(11)
C1B 0.0193(19) 0.0387(18) 0.0317(17) 0.0089(14) 0.0007(13) 0.0170(15)
C2B 0.0152(17) 0.0369(17) 0.0378(18) 0.0113(14) 0.0029(13) 0.0148(14)
C3B 0.0179(18) 0.0350(16) 0.0369(19) 0.0051(13) 0.0015(13) 0.0149(14)
C4B 0.0153(17) 0.0406(18) 0.0344(19) 0.0092(14) 0.0020(13) 0.0175(14)
C5B 0.0161(17) 0.0360(16) 0.0362(18) 0.0086(14) 0.0032(13) 0.0134(13)
C6B 0.0165(17) 0.0394(17) 0.0347(17) 0.0070(14) -0.0004(13) 0.0176(14)
C7B 0.0129(15) 0.0235(14) 0.0278(15) 0.0053(11) 0.0018(11) 0.0110(12)
C8B 0.0085(15) 0.0259(14) 0.0268(16) 0.0055(12) -0.0014(11) 0.0057(12)

loop_
_atom_type_symbol
_atom_type_description
_atom_type_scat_dispersion_real
_atom_type_scat_dispersion_imag
_atom_type_scat_source
C C 0.0181 0.0091 'International Tables Vol C Tables 4.2.6.8 and 6.1.1.4'
H H 0.0000 0.0000 'International Tables Vol C Tables 4.2.6.8 and 6.1.1.4'
Cl Cl 0.3639 0.7018 'International Tables Vol C Tables 4.2.6.8 and 6.1.1.4'
O O 0.0492 0.0322 'International Tables Vol C Tables 4.2.6.8 and 6.1.1.4'

loop_
_geom_angle_atom_site_label_1
_geom_angle_atom_site_label_2
_geom_angle_atom_site_label_3
_geom_angle
_geom_angle_site_symmetry_1
_geom_angle_site_symmetry_3
C1A O1A H1A 109.5 . .
O1A C1A C2A 117.8(3) . .
O1A C1A C6A 125.5(3) . .
C6A C1A C2A 116.7(3) . .
C1A C2A Cl1A 117.9(3) . .
C3A C2A Cl1A 119.7(3) . .
C3A C2A C1A 122.4(3) . .
C2A C3A H3A 119.7 . .
C2A C3A C4A 120.7(3) . .
C4A C3A H3A 119.7 . .
C3A C4A C4A 121.4(4) . 2_765
C3A C4A C5A 117.7(4) . .
C5A C4A C4A 120.9(4) . 2_765
C4A C5A H5A 119.5 . .
C6A C5A C4A 121.0(4) . .
C6A C5A H5A 119.5 . .
C1A C6A Cl2A 118.7(3) . .
C5A C6A Cl2A 119.8(3) . .
C5A C6A C1A 121.5(3) . .
O1B C1B C2B 119.0(3) . .
O1B C1B C6B 122.5(3) . .
C6B C1B C2B 118.5(3) . .
C1B C2B C7B 116.8(3) . .
C3B C2B C1B 120.2(3) . .
C3B C2B C7B 123.0(3) . .
C2B C3B H3B 118.8 . .
C2B C3B C4B 122.4(3) . .
C4B C3B H3B 118.8 . .
C4B C4B C3B 121.6(4) 2_667 .
C4B C4B C5B 121.9(4) 2_667 .
C5B C4B C3B 116.5(4) . .
C4B C5B H5B 118.3 . .
C6B C5B C4B 123.4(4) . .
C6B C5B H5B 118.3 . .
C1B C6B C8B 118.6(3) . .
C5B C6B C1B 119.0(3) . .
C5B C6B C8B 122.5(3) . .
C2B C7B H7BA 109.5 . .
C2B C7B H7BB 109.5 . .
C2B C7B H7BC 109.5 . .
H7BA C7B H7BB 109.5 . .
H7BA C7B H7BC 109.5 . .
H7BB C7B H7BC 109.5 . .
C6B C8B H8BA 109.5 . .
C6B C8B H8BB 109.5 . .
C6B C8B H8BC 109.5 . .
H8BA C8B H8BB 109.5 . .
H8BA C8B H8BC 109.5 . .
H8BB C8B H8BC 109.5 . .

loop_
_geom_bond_atom_site_label_1
_geom_bond_atom_site_label_2
_geom_bond_distance
_geom_bond_site_symmetry_2
Cl1A C2A 1.732(4) .
Cl2A C6A 1.729(4) .
O1A H1A 0.8200 .
O1A C1A 1.341(5) .
C1A C2A 1.399(5) .
C1A C6A 1.399(5) .
C2A C3A 1.383(6) .
C3A H3A 0.9300 .
C3A C4A 1.397(6) .
C4A C4A 1.484(7) 2_765
C4A C5A 1.402(6) .
C5A H5A 0.9300 .
C5A C6A 1.393(6) .
O1B C1B 1.257(5) .
C1B C2B 1.463(5) .
C1B C6B 1.453(5) .
C2B C3B 1.354(6) .
C2B C7B 1.565(4) .
C3B H3B 0.9300 .
C3B C4B 1.444(6) .
C4B C4B 1.401(8) 2_667
C4B C5B 1.436(5) .
C5B H5B 0.9300 .
C5B C6B 1.368(6) .
C6B C8B 1.564(5) .
C7B H7BA 0.9600 .
C7B H7BB 0.9600 .
C7B H7BC 0.9600 .
C8B H8BA 0.9600 .
C8B H8BB 0.9600 .
C8B H8BC 0.9600 .

loop_
_geom_torsion_atom_site_label_1
_geom_torsion_atom_site_label_2
_geom_torsion_atom_site_label_3
_geom_torsion_atom_site_label_4
_geom_torsion
_geom_torsion_site_symmetry_1
_geom_torsion_site_symmetry_2
_geom_torsion_site_symmetry_3
_geom_torsion_site_symmetry_4
Cl1A C2A C3A C4A -179.1(3) . . . .
O1A C1A C2A Cl1A -3.4(4) . . . .
O1A C1A C2A C3A 177.2(3) . . . .
O1A C1A C6A Cl2A 2.3(5) . . . .
O1A C1A C6A C5A -177.5(3) . . . .
C1A C2A C3A C4A 0.3(6) . . . .
C2A C1A C6A Cl2A -179.0(2) . . . .
C2A C1A C6A C5A 1.2(5) . . . .
C2A C3A C4A C4A -179.1(4) . . . 2_765
C2A C3A C4A C5A 1.3(5) . . . .
C3A C4A C5A C6A -1.7(5) . . . .
C4A C4A C5A C6A 178.7(3) 2_765 . . .
C4A C5A C6A Cl2A -179.4(3) . . . .
C4A C5A C6A C1A 0.5(5) . . . .
C6A C1A C2A Cl1A 177.8(2) . . . .
C6A C1A C2A C3A -1.6(5) . . . .
O1B C1B C2B C3B -177.2(3) . . . .
O1B C1B C2B C7B 4.1(4) . . . .
O1B C1B C6B C5B 177.9(3) . . . .
O1B C1B C6B C8B -3.0(5) . . . .
C1B C2B C3B C4B -0.8(5) . . . .
C2B C1B C6B C5B -2.3(5) . . . .
C2B C1B C6B C8B 176.8(3) . . . .
C2B C3B C4B C4B 178.5(4) . . . 2_667
C2B C3B C4B C5B -2.0(5) . . . .
C3B C4B C5B C6B 2.7(5) . . . .
C4B C4B C5B C6B -177.8(4) 2_667 . . .
C4B C5B C6B C1B -0.5(5) . . . .
C4B C5B C6B C8B -179.6(3) . . . .
C6B C1B C2B C3B 3.0(5) . . . .
C6B C1B C2B C7B -175.7(3) . . . .
C7B C2B C3B C4B 177.9(3) . . . .

_cod_database_fobs_code 4039011
